data_2002552
loop_
_publ_author_name
'Weinreich, J'
'Mueller-Buschbaum, Hk'

_publ_section_title 'Zur Kenntnis von Sr5 Au2 O8'
_journal_name_full 'Journal of Alloys Compd.'
_journal_page_first 105
_journal_page_last 109
_journal_paper_doi 10.1016/0925-8388(92)90625-J
_journal_volume 186
_journal_year 1992
_chemical_formula_structural 'Sr5 (Au2 O8)'
_chemical_formula_sum 'Au2 O8 Sr5'
_chemical_name_systematic 'Pentastrontium diaurate'
_space_group_IT_number 22
_symmetry_cell_setting orthorhombic
_symmetry_Int_Tables_number 22
_symmetry_space_group_name_Hall 'F 2 2'
_symmetry_space_group_name_H-M 'F 2 2 2'
_cell_angle_alpha 90
_cell_angle_beta 90
_cell_angle_gamma 90
_cell_formula_units_Z 4
_cell_length_a 11.7449(26)
_cell_length_b 11.7407(24)
_cell_length_c 6.5155(19)
_cell_volume 898.4
_refine_ls_R_factor_all 0.069
_cod_database_code 2002552

loop_
_symmetry_equiv_pos_as_xyz
x,y,z
-x,-y,z
x,-y,-z
-x,y,-z
x,1/2+y,1/2+z
1/2+x,y,1/2+z
1/2+x,1/2+y,z
-x,1/2-y,1/2+z
1/2-x,-y,1/2+z
1/2-x,1/2-y,z
x,1/2-y,1/2-z
1/2+x,-y,1/2-z
1/2+x,1/2-y,-z
-x,1/2+y,1/2-z
1/2-x,y,1/2-z
1/2-x,1/2+y,-z

loop_
_atom_site_label
_atom_site_type_symbol
_atom_site_symmetry_multiplicity
_atom_site_Wyckoff_symbol
_atom_site_fract_x
_atom_site_fract_y
_atom_site_fract_z
_atom_site_occupancy
_atom_site_attached_hydrogens
_atom_site_calc_flag
Au1 Au3+ 4 a 0. 0. 0. 1. 0 d
Au2 Au3+ 4 b 0. 0. 0.5 1. 0 d
Sr1 Sr2+ 4 c 0.25 0.25 0.25 1. 0 d
Sr2 Sr2+ 8 i 0.25 0.5268(4) 0.25 1. 0 d
Sr3 Sr2+ 8 j 0.0273(4) 0.25 0.25 1. 0 d
O1 O2- 16 k 0.127(5) 0.124(6) 0.037(9) 1. 0 d
O2 O2- 16 k 0.118(3) 0.877(3) 0.501(7) 1. 0 d

loop_
_atom_type_symbol
_atom_type_oxidation_number
Au3+ 3.000
Sr2+ 2.000
O2- -2.000
